data_7239271
loop_
_publ_author_name
'Yang, Weiting'
'Yi, Fei-Yan'
'Li, Xiao-Dong'
'Wang, Lei'
'Dang, Song'
'Sun, Zhong-Ming'

_publ_section_title
;
 Construction of Cu(ii) coordination polymers based on semi-rigid
 tetrahedral pyridine ligands
;
_journal_issue 47
_journal_name_full 'RSC Advances'
_journal_page_first 25065
_journal_paper_doi 10.1039/c3ra44348e
_journal_volume 3
_journal_year 2013
_chemical_formula_sum 'C10.25 H12 Cu N O5'
_chemical_formula_weight 292.75
_space_group_IT_number 86
_space_group_name_Hall '-P 4bc'
_space_group_name_H-M_alt 'P 42/n :2'
_symmetry_cell_setting tetragonal
_symmetry_space_group_name_H-M 'P 42/n :2'
_atom_sites_solution_hydrogens geom
_atom_sites_solution_primary direct
_atom_sites_solution_secondary difmap
_audit_creation_method SHELXL-97
_cell_angle_alpha 90.00
_cell_angle_beta 90.00
_cell_angle_gamma 90.00
_cell_formula_units_Z 8
_cell_length_a 14.4216(4)
_cell_length_b 14.4216(4)
_cell_length_c 14.7640(8)
_cell_measurement_temperature 273(2)
_cell_volume 3070.7(2)
_computing_structure_refinement 'SHELXL-97 (Sheldrick, 1997)'
_computing_structure_solution 'SHELXS-97 (Sheldrick, 1990)'
_diffrn_ambient_temperature 273(2)
_diffrn_measured_fraction_theta_full 1.000
_diffrn_measured_fraction_theta_max 1.000
_diffrn_radiation_monochromator graphite
_diffrn_radiation_source 'fine-focus sealed tube'
_diffrn_radiation_type MoK\a
_diffrn_radiation_wavelength 0.71073
_diffrn_reflns_av_R_equivalents 0.0352
_diffrn_reflns_av_sigmaI/netI 0.0276
_diffrn_reflns_limit_h_max 17
_diffrn_reflns_limit_h_min -16
_diffrn_reflns_limit_k_max 17
_diffrn_reflns_limit_k_min -17
_diffrn_reflns_limit_l_max 18
_diffrn_reflns_limit_l_min -14
_diffrn_reflns_number 16701
_diffrn_reflns_theta_full 26.03
_diffrn_reflns_theta_max 26.03
_diffrn_reflns_theta_min 1.97
_exptl_absorpt_coefficient_mu 1.430
_exptl_absorpt_correction_T_max 0.748
_exptl_absorpt_correction_T_min 0.712
_exptl_absorpt_correction_type multi-scan
_exptl_crystal_density_diffrn 1.266
_exptl_crystal_density_method 'not measured'
_exptl_crystal_F_000 1196
_exptl_crystal_size_max 0.3
_exptl_crystal_size_mid 0.3
_exptl_crystal_size_min 0.2
_platon_squeeze_details
;
;
_refine_diff_density_max 1.495
_refine_diff_density_min -0.284
_refine_diff_density_rms 0.123
_refine_ls_extinction_method none
_refine_ls_goodness_of_fit_ref 1.060
_refine_ls_hydrogen_treatment constr
_refine_ls_matrix_type full
_refine_ls_number_parameters 156
_refine_ls_number_reflns 3033
_refine_ls_number_restraints 0
_refine_ls_restrained_S_all 1.060
_refine_ls_R_factor_all 0.0740
_refine_ls_R_factor_gt 0.0488
_refine_ls_shift/su_max 0.001
_refine_ls_shift/su_mean 0.000
_refine_ls_structure_factor_coef Fsqd
_refine_ls_weighting_details 'calc w=1/[\s^2^(Fo^2^)+(0.1151P)^2^+1.0910P] where P=(Fo^2^+2Fc^2^)/3'
_refine_ls_weighting_scheme calc
_refine_ls_wR_factor_gt 0.1676
_refine_ls_wR_factor_ref 0.1910
_reflns_number_gt 1941
_reflns_number_total 3033
_reflns_threshold_expression >2sigma(I)
_cod_data_source_file c3ra44348e.txt
_cod_data_source_block 1
_cod_depositor_comments
;
The following automatic conversions were performed:

data item '_symmetry_cell_setting' value 'Tetragonal' was changed to
'tetragonal' in accordance with the
/home/saulius/struct/COD-crude-data/automatic-downloads/DataCite-retrospective/RSC/depositions/lib/dictionaries/cif_core.dic
dictionary named 'cif_core.dic' version 2.4.2 last updated on
2011-04-26.

Automatic conversion script
Id: cif_fix_values 6909 2019-04-08 15:41:33Z antanas 
;
_cod_original_sg_symbol_H-M P42/n
_cod_database_code 7239271

loop_
_symmetry_equiv_pos_as_xyz
'x, y, z'
'-x+1/2, -y+1/2, z'
'-y, x+1/2, z+1/2'
'y+1/2, -x, z+1/2'
'-x, -y, -z'
'x-1/2, y-1/2, -z'
'y, -x-1/2, -z-1/2'
'-y-1/2, x, -z-1/2'

loop_
_atom_site_label
_atom_site_type_symbol
_atom_site_fract_x
_atom_site_fract_y
_atom_site_fract_z
_atom_site_U_iso_or_equiv
_atom_site_adp_type
_atom_site_occupancy
_atom_site_symmetry_multiplicity
_atom_site_calc_flag
_atom_site_refinement_flags
Cu1 Cu 0.83433(3) 0.28652(3) 1.00156(3) 0.0384(2) Uani 1 1 d .
O1 O 1.18568(17) 0.34184(18) 0.86926(19) 0.0526(7) Uani 1 1 d .
O2 O 0.7846(2) 0.3678(2) 1.09503(19) 0.0566(7) Uani 1 1 d .
O3 O 0.7812(2) 0.3670(2) 0.90710(19) 0.0567(7) Uani 1 1 d .
O4 O 0.8573(2) 0.1915(2) 1.09542(19) 0.0574(8) Uani 1 1 d .
O5 O 0.8605(2) 0.1937(2) 0.90721(19) 0.0576(8) Uani 1 1 d .
N1 N 0.9741(2) 0.3433(2) 1.00497(17) 0.0430(8) Uani 1 1 d .
C1 C 1.0016(3) 0.4012(3) 1.0703(3) 0.0488(9) Uani 1 1 d .
H1A H 0.9601 0.4157 1.1165 0.059 Uiso 1 1 calc R
C2 C 1.0893(3) 0.4406(3) 1.0721(3) 0.0552(11) Uani 1 1 d .
H2A H 1.1066 0.4802 1.1189 0.066 Uiso 1 1 calc R
C3 C 1.1498(3) 0.4201(3) 1.0038(3) 0.0525(11) Uani 1 1 d .
H3A H 1.2087 0.4463 1.0030 0.063 Uiso 1 1 calc R
C4 C 1.1229(2) 0.3603(3) 0.9361(2) 0.0416(8) Uani 1 1 d .
C5 C 1.0339(2) 0.3223(3) 0.9388(2) 0.0428(9) Uani 1 1 d .
H5A H 1.0158 0.2814 0.8934 0.051 Uiso 1 1 calc R
C6 C 1.1648(2) 0.2680(2) 0.8090(2) 0.0409(8) Uani 1 1 d .
H6A H 1.1123 0.2844 0.7712 0.049 Uiso 1 1 calc R
H6B H 1.1491 0.2126 0.8429 0.049 Uiso 1 1 calc R
C7 C 1.2500 0.2500 0.7500 0.0407(16) Uani 1 4 d S
C10 C 0.8006(3) 0.1387(3) 0.8789(3) 0.0467(9) Uani 1 1 d .
C11 C 0.8288(4) 0.0739(4) 0.8032(3) 0.0747(14) Uani 1 1 d .
H11A H 0.7772 0.0351 0.7872 0.112 Uiso 1 1 calc R
H11B H 0.8796 0.0359 0.8229 0.112 Uiso 1 1 calc R
H11C H 0.8474 0.1096 0.7514 0.112 Uiso 1 1 calc R
C12 C 0.7029(3) 0.3628(3) 1.1238(3) 0.0464(9) Uani 1 1 d .
C13 C 0.6759(4) 0.4282(4) 1.1987(3) 0.0748(14) Uani 1 1 d .
H13A H 0.6122 0.4179 1.2148 0.112 Uiso 1 1 calc R
H13B H 0.6836 0.4910 1.1786 0.112 Uiso 1 1 calc R
H13C H 0.7146 0.4173 1.2505 0.112 Uiso 1 1 calc R

loop_
_atom_site_aniso_label
_atom_site_aniso_U_11
_atom_site_aniso_U_22
_atom_site_aniso_U_33
_atom_site_aniso_U_23
_atom_site_aniso_U_13
_atom_site_aniso_U_12
Cu1 0.0380(3) 0.0426(3) 0.0346(3) -0.00099(18) 0.00135(18) -0.01013(18)
O1 0.0425(14) 0.0576(17) 0.0576(17) -0.0173(13) 0.0126(13) -0.0166(12)
O2 0.0586(18) 0.0581(17) 0.0530(17) -0.0168(14) 0.0056(14) -0.0118(14)
O3 0.0628(19) 0.0556(17) 0.0516(16) 0.0142(13) -0.0074(14) -0.0178(14)
O4 0.0539(17) 0.0646(18) 0.0536(17) 0.0160(14) -0.0087(14) -0.0044(14)
O5 0.0539(16) 0.0651(18) 0.0537(17) -0.0168(14) 0.0094(14) -0.0094(14)
N1 0.0387(17) 0.0495(19) 0.0408(18) 0.0002(14) 0.0010(13) -0.0074(14)
C1 0.051(2) 0.055(2) 0.040(2) -0.0072(18) 0.0066(18) -0.0099(19)
C2 0.058(2) 0.062(3) 0.046(2) -0.013(2) 0.001(2) -0.016(2)
C3 0.042(2) 0.056(3) 0.060(3) -0.010(2) 0.0028(18) -0.0184(19)
C4 0.0374(19) 0.048(2) 0.0390(19) -0.0018(17) 0.0008(16) -0.0045(16)
C5 0.0404(19) 0.048(2) 0.0402(19) -0.0047(17) 0.0043(17) -0.0094(16)
C6 0.0344(19) 0.046(2) 0.0428(19) -0.0063(17) 0.0015(16) -0.0054(15)
C7 0.039(2) 0.039(2) 0.043(4) 0.000 0.000 0.000
C10 0.061(3) 0.043(2) 0.036(2) -0.0009(17) 0.0050(19) -0.0028(19)
C11 0.099(4) 0.071(3) 0.055(3) -0.024(2) 0.012(3) -0.001(3)
C12 0.057(3) 0.044(2) 0.038(2) -0.0038(18) 0.0033(18) 0.0001(19)
C13 0.097(4) 0.068(3) 0.060(3) -0.024(3) 0.012(3) 0.004(3)

loop_
_atom_type_symbol
_atom_type_description
_atom_type_scat_dispersion_real
_atom_type_scat_dispersion_imag
_atom_type_scat_source
C C 0.0033 0.0016 'International Tables Vol C Tables 4.2.6.8 and 6.1.1.4'
H H 0.0000 0.0000 'International Tables Vol C Tables 4.2.6.8 and 6.1.1.4'
N N 0.0061 0.0033 'International Tables Vol C Tables 4.2.6.8 and 6.1.1.4'
O O 0.0106 0.0060 'International Tables Vol C Tables 4.2.6.8 and 6.1.1.4'
Cu Cu 0.3201 1.2651 'International Tables Vol C Tables 4.2.6.8 and 6.1.1.4'

loop_
_geom_angle_atom_site_label_1
_geom_angle_atom_site_label_2
_geom_angle_atom_site_label_3
_geom_angle
_geom_angle_site_symmetry_1
_geom_angle_site_symmetry_3
O2 Cu1 O5 168.92(13) . .
O2 Cu1 O3 90.22(15) . .
O5 Cu1 O3 88.51(14) . .
O2 Cu1 O4 88.99(14) . .
O5 Cu1 O4 89.57(15) . .
O3 Cu1 O4 165.92(13) . .
O2 Cu1 N1 95.63(12) . .
O5 Cu1 N1 95.45(12) . .
O3 Cu1 N1 98.93(12) . .
O4 Cu1 N1 95.13(12) . .
O2 Cu1 Cu1 84.35(9) . 2_655
O5 Cu1 Cu1 84.57(9) . 2_655
O3 Cu1 Cu1 82.93(9) . 2_655
O4 Cu1 Cu1 83.01(9) . 2_655
N1 Cu1 Cu1 178.14(8) . 2_655
C4 O1 C6 117.3(3) . .
C12 O2 Cu1 123.4(3) . .
C10 O3 Cu1 124.2(3) 2_655 .
C12 O4 Cu1 123.8(3) 2_655 .
C10 O5 Cu1 122.5(3) . .
C1 N1 C5 118.5(3) . .
C1 N1 Cu1 121.8(2) . .
C5 N1 Cu1 119.7(2) . .
N1 C1 C2 122.7(4) . .
C3 C2 C1 118.7(4) . .
C2 C3 C4 119.4(4) . .
O1 C4 C3 117.4(3) . .
O1 C4 C5 123.6(3) . .
C3 C4 C5 119.0(3) . .
N1 C5 C4 121.6(3) . .
O1 C6 C7 108.3(2) . .
C6 C7 C6 108.95(13) 8_747 .
C6 C7 C6 108.95(13) 8_747 2_755
C6 C7 C6 110.5(3) . 2_755
C6 C7 C6 110.5(3) 8_747 7_677
C6 C7 C6 108.94(13) . 7_677
C6 C7 C6 108.94(13) 2_755 7_677
O5 C10 O3 125.7(4) . 2_655
O5 C10 C11 117.0(4) . .
O3 C10 C11 117.3(4) 2_655 .
O4 C12 O2 125.3(4) 2_655 .
O4 C12 C13 117.5(4) 2_655 .
O2 C12 C13 117.1(4) . .

loop_
_geom_bond_atom_site_label_1
_geom_bond_atom_site_label_2
_geom_bond_distance
_geom_bond_site_symmetry_2
Cu1 O2 1.948(3) .
Cu1 O5 1.968(3) .
Cu1 O3 1.970(3) .
Cu1 O4 1.977(3) .
Cu1 N1 2.177(3) .
Cu1 Cu1 2.6506(9) 2_655
O1 C4 1.366(4) .
O1 C6 1.421(4) .
O2 C12 1.255(5) .
O3 C10 1.252(5) 2_655
O4 C12 1.242(5) 2_655
O5 C10 1.245(5) .
N1 C1 1.336(4) .
N1 C5 1.338(4) .
C1 C2 1.387(5) .
C2 C3 1.367(6) .
C3 C4 1.375(5) .
C4 C5 1.395(5) .
C6 C7 1.527(3) .
C7 C6 1.527(3) 8_747
C7 C6 1.528(3) 2_755
C7 C6 1.528(3) 7_677
C10 O3 1.252(5) 2_655
C10 C11 1.513(6) .
C12 O4 1.242(5) 2_655
C12 C13 1.504(6) .

loop_
_platon_squeeze_void_nr
_platon_squeeze_void_average_x
_platon_squeeze_void_average_y
_platon_squeeze_void_average_z
_platon_squeeze_void_volume
_platon_squeeze_void_count_electrons
_platon_squeeze_void_content
1 -0.023 -0.017 -0.035 929 126 ' '
